data_7244497
loop_
_publ_author_name
'Ou, Guang-Chuan'
'Chen, Hai-Yang'
'Wang, Qiong'
'Zhou, Qiang'
'Zeng, Fei'

_publ_section_title
;
 Structure and absolute configuration of liquid molecules based on
 adamantane derivative cocrystallization
;
_journal_issue 11
_journal_name_full 'RSC Advances'
_journal_page_first 6459
_journal_page_last 6462
_journal_paper_doi 10.1039/D1RA09284G
_journal_volume 12
_journal_year 2022
_chemical_formula_sum 'C104 H133 O18'
_chemical_formula_weight 1671.10
_space_group_crystal_system triclinic
_space_group_IT_number 2
_space_group_name_Hall '-P 1'
_space_group_name_H-M_alt 'P -1'
_atom_sites_solution_hydrogens geom
_audit_creation_method SHELXL-2014/7
_audit_update_record
;
2021-12-06 deposited with the CCDC.	2022-01-31 downloaded from the CCDC.
;
_cell_angle_alpha 81.001(6)
_cell_angle_beta 66.274(5)
_cell_angle_gamma 62.645(5)
_cell_formula_units_Z 1
_cell_length_a 14.490(7)
_cell_length_b 14.479(7)
_cell_length_c 15.489(7)
_cell_measurement_reflns_used 8472
_cell_measurement_temperature 296(2)
_cell_measurement_theta_max 27.44
_cell_measurement_theta_min 2.61
_cell_volume 2641(2)
_computing_cell_refinement 'Bruker SAINT'
_computing_data_collection 'Bruker APEX2'
_computing_data_reduction 'Bruker SAINT'
_computing_molecular_graphics 'Bruker SHELXTL'
_computing_publication_material 'Bruker SHELXTL'
_computing_structure_refinement 'SHELXL-2014/7 (Sheldrick, 2014)'
_computing_structure_solution 'SHELXS-97 (Sheldrick 2008)'
_diffrn_ambient_temperature 296(2)
_diffrn_measured_fraction_theta_full 0.978
_diffrn_measured_fraction_theta_max 0.940
_diffrn_measurement_device_type 'Bruker APEX-II CCD'
_diffrn_measurement_method '\f and \w scans'
_diffrn_radiation_type MoK\a
_diffrn_radiation_wavelength 0.71073
_diffrn_reflns_av_R_equivalents 0.0327
_diffrn_reflns_av_unetI/netI 0.0420
_diffrn_reflns_Laue_measured_fraction_full 0.978
_diffrn_reflns_Laue_measured_fraction_max 0.940
_diffrn_reflns_limit_h_max 18
_diffrn_reflns_limit_h_min -18
_diffrn_reflns_limit_k_max 18
_diffrn_reflns_limit_k_min -18
_diffrn_reflns_limit_l_max 19
_diffrn_reflns_limit_l_min -20
_diffrn_reflns_number 27919
_diffrn_reflns_point_group_measured_fraction_full 0.978
_diffrn_reflns_point_group_measured_fraction_max 0.940
_diffrn_reflns_theta_full 25.242
_diffrn_reflns_theta_max 27.538
_diffrn_reflns_theta_min 1.437
_exptl_absorpt_coefficient_mu 0.071
_exptl_absorpt_correction_type multi-scan
_exptl_crystal_colour colorless
_exptl_crystal_density_diffrn 1.051
_exptl_crystal_description prism
_exptl_crystal_F_000 901
_exptl_crystal_size_max 0.420
_exptl_crystal_size_mid 0.260
_exptl_crystal_size_min 0.210
_exptl_transmission_factor_max 0.99
_exptl_transmission_factor_min 0.97
_refine_diff_density_max 0.613
_refine_diff_density_min -0.280
_refine_diff_density_rms 0.076
_refine_ls_extinction_method none
_refine_ls_goodness_of_fit_ref 1.060
_refine_ls_hydrogen_treatment constr
_refine_ls_matrix_type full
_refine_ls_number_parameters 642
_refine_ls_number_reflns 11454
_refine_ls_number_restraints 569
_refine_ls_restrained_S_all 1.065
_refine_ls_R_factor_all 0.1333
_refine_ls_R_factor_gt 0.0972
_refine_ls_shift/su_max 0.000
_refine_ls_shift/su_mean 0.000
_refine_ls_structure_factor_coef Fsqd
_refine_ls_weighting_details 'w=1/[\s^2^(Fo^2^)+(0.1837P)^2^+1.4072P] where P=(Fo^2^+2Fc^2^)/3'
_refine_ls_weighting_scheme calc
_refine_ls_wR_factor_gt 0.3007
_refine_ls_wR_factor_ref 0.3339
_reflns_Friedel_coverage 0.000
_reflns_number_gt 6877
_reflns_number_total 11454
_reflns_threshold_expression 'I > 2\s(I)'
_cod_data_source_file d1ra09284g2.cif
_cod_data_source_block 2105193_0m_sq
_cod_database_code 7244497
_shelx_shelxl_version_number 2014/7
_shelx_space_group_comment
; 
The symmetry employed for this shelxl refinement is uniquely defined 
by the following loop, which should always be used as a source of 
symmetry information in preference to the above space-group names. 
They are only intended as comments. 
;
_shelx_estimated_absorpt_t_min 0.971
_shelx_estimated_absorpt_t_max 0.985

loop_
_space_group_symop_operation_xyz
'x, y, z'
'-x, -y, -z'

loop_
_atom_site_label
_atom_site_type_symbol
_atom_site_fract_x
_atom_site_fract_y
_atom_site_fract_z
_atom_site_U_iso_or_equiv
_atom_site_adp_type
_atom_site_occupancy
_atom_site_site_symmetry_order
_atom_site_calc_flag
_atom_site_refinement_flags_posn
_atom_site_refinement_flags_adp
_atom_site_refinement_flags_occupancy
_atom_site_disorder_assembly
_atom_site_disorder_group
O3 O 0.16121(17) 0.86665(19) 0.52739(15) 0.0593(6) Uani 1 1 d . U . . .
O1 O 0.2777(2) 1.03316(17) 0.16309(18) 0.0635(6) Uani 1 1 d . U . . .
O5 O 0.5091(2) 0.47158(16) 0.36482(17) 0.0619(6) Uani 1 1 d . U . . .
O7 O 0.5840(2) 0.6399(2) 0.00690(15) 0.0656(6) Uani 1 1 d . U . . .
O4 O 0.3029(2) 0.9731(2) 0.70010(18) 0.0754(7) Uani 1 1 d . U . . .
O8 O 0.9476(2) 0.6187(2) -0.07966(19) 0.0796(8) Uani 1 1 d . U . . .
C21 C 0.3489(2) 0.84687(19) 0.45119(19) 0.0401(6) Uani 1 1 d . U . . .
C1 C 0.2900(2) 0.8329(2) 0.22951(19) 0.0407(6) Uani 1 1 d . U . . .
C41 C 0.6188(2) 0.6996(2) 0.1189(2) 0.0457(6) Uani 1 1 d . U . . .
C3 C 0.4992(2) 0.7262(2) 0.19232(18) 0.0410(6) Uani 1 1 d . U . . .
C2 C 0.4094(2) 0.8056(2) 0.15475(19) 0.0426(6) Uani 1 1 d . U . . .
H2A H 0.4177 0.7768 0.0981 0.051 Uiso 1 1 calc R U . . .
H2B H 0.4200 0.8684 0.1384 0.051 Uiso 1 1 calc R U . . .
O2 O -0.0462(2) 1.1340(2) 0.0950(2) 0.0910(9) Uani 1 1 d . U . . .
C7 C 0.3634(2) 0.80034(19) 0.36068(18) 0.0381(6) Uani 1 1 d . U . . .
C5 C 0.3652(2) 0.6493(2) 0.29430(19) 0.0421(6) Uani 1 1 d . U . . .
O6 O 0.3323(3) 0.2622(2) 0.3829(3) 0.0954(9) Uani 1 1 d . U . . .
C10 C 0.4806(2) 0.7734(2) 0.28407(19) 0.0415(6) Uani 1 1 d . U . . .
H10A H 0.5365 0.7243 0.3087 0.050 Uiso 1 1 calc R U . . .
H10B H 0.4918 0.8361 0.2693 0.050 Uiso 1 1 calc R U . . .
C6H C 0.3496(2) 0.69855(19) 0.38364(18) 0.0409(6) Uani 1 1 d . U . . .
H6HA H 0.4045 0.6497 0.4093 0.049 Uiso 1 1 calc R U . . .
H6HB H 0.2755 0.7132 0.4310 0.049 Uiso 1 1 calc R U . . .
C22 C 0.2472(2) 0.8789(2) 0.5319(2) 0.0456(6) Uani 1 1 d . U . . .
C31 C 0.3508(3) 0.5477(2) 0.3205(2) 0.0470(7) Uani 1 1 d . U . . .
C8 C 0.2765(2) 0.87860(19) 0.32022(19) 0.0403(6) Uani 1 1 d . U . . .
H8A H 0.2859 0.9421 0.3058 0.048 Uiso 1 1 calc R U . . .
H8B H 0.2015 0.8958 0.3670 0.048 Uiso 1 1 calc R U . . .
C4 C 0.4827(2) 0.6260(2) 0.21791(19) 0.0438(6) Uani 1 1 d . U . . .
H4A H 0.5397 0.5758 0.2409 0.053 Uiso 1 1 calc R U . . .
H4B H 0.4914 0.5957 0.1619 0.053 Uiso 1 1 calc R U . . .
C11 C 0.2003(2) 0.9122(2) 0.1923(2) 0.0446(6) Uani 1 1 d . U . . .
C26 C 0.4349(2) 0.8579(2) 0.4595(2) 0.0469(6) Uani 1 1 d . U . . .
H26 H 0.5028 0.8371 0.4081 0.056 Uiso 1 1 calc R U . . .
C25 C 0.4263(3) 0.8982(2) 0.5402(2) 0.0535(7) Uani 1 1 d . U . . .
H25 H 0.4868 0.9035 0.5426 0.064 Uiso 1 1 calc R U . . .
C42 C 0.6592(3) 0.6542(2) 0.0289(2) 0.0518(7) Uani 1 1 d . U . . .
C32 C 0.4272(3) 0.4608(2) 0.3527(2) 0.0552(8) Uani 1 1 d . U . . .
C24 C 0.3252(3) 0.9300(2) 0.6162(2) 0.0538(7) Uani 1 1 d . U . . .
C12 C 0.1969(3) 1.0103(2) 0.1595(2) 0.0528(7) Uani 1 1 d . U . . .
C9 C 0.2769(2) 0.7305(2) 0.2561(2) 0.0446(6) Uani 1 1 d . U . . .
H9A H 0.2026 0.7463 0.3036 0.054 Uiso 1 1 calc R U . . .
H9B H 0.2833 0.7009 0.2008 0.054 Uiso 1 1 calc R U . . .
C43 C 0.7689(3) 0.6280(3) -0.0340(2) 0.0612(9) Uani 1 1 d . U . . .
H43 H 0.7933 0.5978 -0.0927 0.073 Uiso 1 1 calc R U . . .
C36 C 0.2654(3) 0.5356(3) 0.3128(2) 0.0574(8) Uani 1 1 d . U . . .
H36 H 0.2136 0.5914 0.2926 0.069 Uiso 1 1 calc R U . . .
C46 C 0.6955(3) 0.7165(2) 0.1377(2) 0.0556(8) Uani 1 1 d . U . . .
H46 H 0.6720 0.7467 0.1961 0.067 Uiso 1 1 calc R U . . .
C23 C 0.2366(3) 0.9206(2) 0.6122(2) 0.0540(7) Uani 1 1 d . U . . .
H23 H 0.1689 0.9423 0.6639 0.065 Uiso 1 1 calc R U . . .
C44 C 0.8417(3) 0.6458(3) -0.0113(2) 0.0612(9) Uani 1 1 d . U . . .
C15 C 0.0315(3) 0.9639(3) 0.1585(2) 0.0607(8) Uani 1 1 d . U . . .
H15 H -0.0235 0.9474 0.1587 0.073 Uiso 1 1 calc R U . . .
C34 C 0.3313(3) 0.3593(3) 0.3622(3) 0.0696(9) Uani 1 1 d . U . . .
C14 C 0.0315(3) 1.0581(3) 0.1273(3) 0.0643(9) Uani 1 1 d . U . . .
C45 C 0.8057(3) 0.6917(3) 0.0753(3) 0.0630(9) Uani 1 1 d . U . . .
H45 H 0.8534 0.7056 0.0916 0.076 Uiso 1 1 calc R U . . .
C13 C 0.1141(3) 1.0810(3) 0.1281(3) 0.0633(9) Uani 1 1 d . U . . .
H13 H 0.1138 1.1449 0.1072 0.076 Uiso 1 1 calc R U . . .
C16 C 0.1156(3) 0.8937(3) 0.1899(2) 0.0540(7) Uani 1 1 d . U . . .
H16 H 0.1149 0.8302 0.2107 0.065 Uiso 1 1 calc R U . . .
C35 C 0.2529(3) 0.4427(3) 0.3341(3) 0.0690(9) Uani 1 1 d . U . . .
H35 H 0.1934 0.4377 0.3294 0.083 Uiso 1 1 calc R U . . .
C33 C 0.4159(3) 0.3683(3) 0.3723(3) 0.0658(9) Uani 1 1 d . U . . .
H33 H 0.4670 0.3119 0.3926 0.079 Uiso 1 1 calc R U . . .
C27 C 0.0635(3) 0.8847(4) 0.6106(3) 0.0775(11) Uani 1 1 d . U . . .
H27A H 0.0234 0.9577 0.6298 0.093 Uiso 1 1 calc R U . . .
H27B H 0.0841 0.8444 0.6617 0.093 Uiso 1 1 calc R U . . .
C37 C 0.5988(3) 0.3843(3) 0.3823(3) 0.0740(10) Uani 1 1 d . U . . .
H37A H 0.6393 0.3329 0.3309 0.089 Uiso 1 1 calc R U . . .
H37B H 0.5698 0.3524 0.4402 0.089 Uiso 1 1 calc R U . . .
C47 C 0.6142(4) 0.6008(4) -0.0839(3) 0.0820(12) Uani 1 1 d . U . . .
H47A H 0.6658 0.5274 -0.0911 0.098 Uiso 1 1 calc R U . . .
H47B H 0.6503 0.6377 -0.1326 0.098 Uiso 1 1 calc R U . . .
C38 C 0.6750(3) 0.4219(3) 0.3905(3) 0.0797(11) Uani 1 1 d . U . . .
H38A H 0.7382 0.3638 0.3994 0.120 Uiso 1 1 calc R U . . .
H38B H 0.6352 0.4700 0.4436 0.120 Uiso 1 1 calc R U . . .
H38C H 0.7006 0.4560 0.3340 0.120 Uiso 1 1 calc R U . . .
C17 C 0.2955(4) 1.1179(3) 0.1132(4) 0.0880(13) Uani 1 1 d . U . . .
H17A H 0.2327 1.1831 0.1429 0.106 Uiso 1 1 calc R U . . .
H17B H 0.3026 1.1147 0.0486 0.106 Uiso 1 1 calc R U . . .
C49 C 1.0313(3) 0.6239(3) -0.0548(3) 0.0843(12) Uani 1 1 d . U . . .
H49A H 1.0420 0.5792 -0.0026 0.101 Uiso 1 1 calc R U . . .
H49B H 1.0072 0.6946 -0.0357 0.101 Uiso 1 1 calc R U . . .
C28 C -0.0086(4) 0.8522(5) 0.5879(4) 0.1109(18) Uani 1 1 d . U . . .
H28A H -0.0298 0.8937 0.5382 0.166 Uiso 1 1 calc R U . . .
H28B H -0.0747 0.8621 0.6430 0.166 Uiso 1 1 calc R U . . .
H28C H 0.0324 0.7802 0.5678 0.166 Uiso 1 1 calc R U . . .
C29 C 0.3917(4) 0.9698(4) 0.7178(4) 0.1002(15) Uani 1 1 d . U . . .
H29A H 0.4226 1.0141 0.6753 0.120 Uiso 1 1 calc R U . . .
H29B H 0.4508 0.8993 0.7093 0.120 Uiso 1 1 calc R U . . .
C18 C 0.4005(4) 1.1108(4) 0.1150(5) 0.1086(18) Uani 1 1 d . U . . .
H18A H 0.4627 1.0479 0.0821 0.163 Uiso 1 1 calc R U . . .
H18B H 0.3941 1.1102 0.1792 0.163 Uiso 1 1 calc R U . . .
H18C H 0.4124 1.1696 0.0847 0.163 Uiso 1 1 calc R U . . .
C48 C 0.5075(4) 0.6172(5) -0.0920(3) 0.1059(17) Uani 1 1 d . U . . .
H48A H 0.4571 0.6900 -0.0842 0.159 Uiso 1 1 calc R U . . .
H48B H 0.4730 0.5797 -0.0438 0.159 Uiso 1 1 calc R U . . .
H48C H 0.5245 0.5922 -0.1529 0.159 Uiso 1 1 calc R U . . .
C19 C -0.1327(4) 1.1171(4) 0.0934(4) 0.1012(15) Uani 1 1 d . U . . .
H19A H -0.1772 1.1057 0.1566 0.121 Uiso 1 1 calc R U . . .
H19B H -0.1023 1.0563 0.0537 0.121 Uiso 1 1 calc R U . . .
C50 C 1.1382(4) 0.5892(4) -0.1394(4) 0.122(2) Uani 1 1 d . U . . .
H50A H 1.1525 0.5261 -0.1661 0.183 Uiso 1 1 calc R U . . .
H50B H 1.1988 0.5768 -0.1212 0.183 Uiso 1 1 calc R U . . .
H50C H 1.1320 0.6422 -0.1854 0.183 Uiso 1 1 calc R U . . .
C30 C 0.3428(5) 1.0088(5) 0.8201(4) 0.130(2) Uani 1 1 d . U . . .
H30A H 0.4002 1.0105 0.8350 0.195 Uiso 1 1 calc R U . . .
H30B H 0.3150 0.9628 0.8614 0.195 Uiso 1 1 calc R U . . .
H30C H 0.2825 1.0775 0.8279 0.195 Uiso 1 1 calc R U . . .
C39 C 0.2453(5) 0.2471(4) 0.3842(5) 0.1203(18) Uani 1 1 d . U . . .
H39A H 0.2411 0.2576 0.3222 0.144 Uiso 1 1 calc R U . . .
H39B H 0.1748 0.2954 0.4291 0.144 Uiso 1 1 calc R U . . .
C40 C 0.2687(6) 0.1353(4) 0.4131(6) 0.149(3) Uani 1 1 d . U . . .
H40A H 0.3468 0.0904 0.3812 0.223 Uiso 1 1 calc R U . . .
H40B H 0.2243 0.1140 0.3962 0.223 Uiso 1 1 calc R U . . .
H40C H 0.2497 0.1312 0.4800 0.223 Uiso 1 1 calc R U . . .
C20 C -0.2051(5) 1.2140(5) 0.0540(6) 0.152(3) Uani 1 1 d . U . . .
H20A H -0.1575 1.2363 0.0009 0.228 Uiso 1 1 calc R U . . .
H20B H -0.2518 1.2686 0.1020 0.228 Uiso 1 1 calc R U . . .
H20C H -0.2513 1.1980 0.0344 0.228 Uiso 1 1 calc R U . . .
C1_1 C 0.1118(12) 1.3557(9) 0.6956(11) 0.095(3) Uani 0.344(4) 1 d D U P A 1
C2_1 C -0.0022(14) 1.3848(18) 0.7700(16) 0.150(6) Uani 0.344(4) 1 d D U P A 1
H2A_1 H -0.0510 1.4553 0.7624 0.225 Uiso 0.344(4) 1 calc R U P A 1
H2B_1 H 0.0020 1.3788 0.8311 0.225 Uiso 0.344(4) 1 calc R U P A 1
H2C_1 H -0.0312 1.3391 0.7646 0.225 Uiso 0.344(4) 1 calc R U P A 1
C3_1 C 0.1720(12) 1.2406(9) 0.6987(11) 0.092(3) Uani 0.344(4) 1 d D U P A 1
C4_1 C 0.1643(16) 1.4118(15) 0.6420(14) 0.138(5) Uani 0.344(4) 1 d D U P A 1
H4A_1 H 0.2405 1.3791 0.6053 0.166 Uiso 0.344(4) 1 calc R U P A 1
H4B_1 H 0.1247 1.4837 0.6414 0.166 Uiso 0.344(4) 1 calc R U P A 1
O1_1 O 0.1300(9) 1.1816(8) 0.7297(9) 0.111(3) Uani 0.344(4) 1 d D U P A 1
O2_1 O 0.2710(9) 1.2059(8) 0.6617(8) 0.110(3) Uani 0.344(4) 1 d D U P A 1
C1_2 C 0.112(2) 1.326(2) 0.683(2) 0.103(5) Uani 0.156(4) 1 d D U P A 2
C2_2 C 0.215(2) 1.341(3) 0.627(2) 0.108(6) Uani 0.156(4) 1 d D U P A 2
H2A_2 H 0.2802 1.2749 0.6162 0.161 Uiso 0.156(4) 1 calc R U P A 2
H2B_2 H 0.2199 1.3878 0.6601 0.161 Uiso 0.156(4) 1 calc R U P A 2
H2C_2 H 0.2122 1.3689 0.5668 0.161 Uiso 0.156(4) 1 calc R U P A 2
C3_2 C 0.034(2) 1.421(2) 0.747(2) 0.102(5) Uani 0.156(4) 1 d D U P A 2
C4_2 C 0.088(3) 1.247(2) 0.684(3) 0.122(8) Uani 0.156(4) 1 d D U P A 2
H4A_2 H 0.1412 1.1891 0.6438 0.146 Uiso 0.156(4) 1 calc R U P A 2
H4B_2 H 0.0189 1.2504 0.7238 0.146 Uiso 0.156(4) 1 calc R U P A 2
O1_2 O 0.0602(18) 1.4849(17) 0.7558(17) 0.116(6) Uani 0.156(4) 1 d D U P A 2
O2_2 O -0.046(2) 1.415(2) 0.807(2) 0.148(8) Uani 0.156(4) 1 d D U P A 2

loop_
_atom_site_aniso_label
_atom_site_aniso_U_11
_atom_site_aniso_U_22
_atom_site_aniso_U_33
_atom_site_aniso_U_23
_atom_site_aniso_U_13
_atom_site_aniso_U_12
O3 0.0475(11) 0.0790(15) 0.0493(12) -0.0176(11) -0.0065(9) -0.0300(10)
O1 0.0750(14) 0.0483(11) 0.0858(17) 0.0295(11) -0.0503(13) -0.0331(11)
O5 0.0786(15) 0.0418(11) 0.0730(15) 0.0147(10) -0.0426(12) -0.0245(10)
O7 0.0668(14) 0.0792(15) 0.0410(12) -0.0120(11) -0.0117(10) -0.0273(12)
O4 0.0836(16) 0.0859(17) 0.0656(15) -0.0224(13) -0.0324(13) -0.0330(14)
O8 0.0541(13) 0.0876(18) 0.0651(16) -0.0008(13) 0.0014(11) -0.0247(12)
C21 0.0455(13) 0.0319(12) 0.0398(14) 0.0018(10) -0.0163(11) -0.0145(10)
C1 0.0475(13) 0.0346(12) 0.0379(13) 0.0045(10) -0.0175(11) -0.0161(11)
C41 0.0480(14) 0.0384(13) 0.0385(14) 0.0058(11) -0.0126(12) -0.0138(11)
C3 0.0447(13) 0.0366(12) 0.0339(13) 0.0033(10) -0.0122(11) -0.0145(11)
C2 0.0505(14) 0.0366(13) 0.0366(14) 0.0059(11) -0.0161(11) -0.0174(11)
O2 0.0833(18) 0.0847(18) 0.116(2) 0.0230(16) -0.0706(17) -0.0231(14)
C7 0.0429(13) 0.0334(12) 0.0351(13) 0.0012(10) -0.0137(10) -0.0153(10)
C5 0.0546(14) 0.0336(12) 0.0375(13) 0.0043(10) -0.0169(11) -0.0201(11)
O6 0.114(2) 0.0596(15) 0.142(3) 0.0260(16) -0.065(2) -0.0546(15)
C10 0.0446(13) 0.0377(13) 0.0375(14) 0.0034(11) -0.0140(11) -0.0161(11)
C6H 0.0492(14) 0.0347(12) 0.0351(13) 0.0029(10) -0.0130(11) -0.0183(11)
C22 0.0456(14) 0.0447(14) 0.0445(15) -0.0032(12) -0.0164(12) -0.0171(11)
C31 0.0629(16) 0.0376(13) 0.0401(14) 0.0008(11) -0.0164(12) -0.0242(12)
C8 0.0452(13) 0.0322(12) 0.0395(14) 0.0024(10) -0.0164(11) -0.0138(10)
C4 0.0523(15) 0.0336(12) 0.0366(14) 0.0015(10) -0.0143(11) -0.0140(11)
C11 0.0493(14) 0.0424(14) 0.0402(14) 0.0028(11) -0.0198(12) -0.0166(11)
C26 0.0494(15) 0.0447(14) 0.0474(16) 0.0016(12) -0.0188(12) -0.0208(12)
C25 0.0585(17) 0.0513(16) 0.0600(18) 0.0015(14) -0.0284(14) -0.0262(14)
C42 0.0540(16) 0.0491(15) 0.0403(15) 0.0037(12) -0.0136(12) -0.0172(13)
C32 0.078(2) 0.0368(14) 0.0487(17) 0.0050(12) -0.0230(15) -0.0248(14)
C24 0.0675(18) 0.0490(16) 0.0490(16) -0.0055(13) -0.0262(14) -0.0229(14)
C12 0.0587(16) 0.0452(15) 0.0567(18) 0.0106(13) -0.0309(14) -0.0194(13)
C9 0.0525(15) 0.0420(14) 0.0417(14) 0.0016(11) -0.0178(12) -0.0226(12)
C43 0.0616(18) 0.0541(17) 0.0426(17) -0.0004(14) -0.0059(14) -0.0164(15)
C36 0.0726(19) 0.0501(16) 0.0552(18) 0.0068(14) -0.0232(15) -0.0337(15)
C46 0.0507(16) 0.0551(17) 0.0494(17) 0.0002(14) -0.0120(13) -0.0194(13)
C23 0.0553(16) 0.0555(17) 0.0455(16) -0.0098(13) -0.0148(13) -0.0198(14)
C44 0.0482(16) 0.0546(17) 0.0550(19) 0.0083(15) -0.0053(14) -0.0161(14)
C15 0.0601(18) 0.068(2) 0.0607(19) 0.0031(16) -0.0309(15) -0.0262(15)
C34 0.092(2) 0.0453(16) 0.078(2) 0.0143(15) -0.0340(19) -0.0380(17)
C14 0.0633(18) 0.0620(19) 0.065(2) 0.0096(16) -0.0395(16) -0.0151(15)
C45 0.0509(16) 0.0649(19) 0.061(2) 0.0053(16) -0.0112(14) -0.0247(15)
C13 0.070(2) 0.0501(17) 0.074(2) 0.0170(15) -0.0425(17) -0.0206(15)
C16 0.0589(17) 0.0547(17) 0.0524(17) 0.0037(14) -0.0264(14) -0.0240(14)
C35 0.082(2) 0.064(2) 0.077(2) 0.0037(17) -0.0289(19) -0.0452(18)
C33 0.091(2) 0.0429(16) 0.071(2) 0.0134(15) -0.0381(19) -0.0330(16)
C27 0.0543(19) 0.106(3) 0.062(2) -0.026(2) 0.0003(16) -0.0372(19)
C37 0.086(2) 0.0504(18) 0.069(2) 0.0130(16) -0.040(2) -0.0121(17)
C47 0.093(3) 0.091(3) 0.052(2) -0.0196(19) -0.0170(19) -0.034(2)
C38 0.068(2) 0.089(3) 0.072(3) 0.021(2) -0.0269(19) -0.031(2)
C17 0.095(3) 0.074(2) 0.115(3) 0.048(2) -0.061(3) -0.048(2)
C49 0.057(2) 0.072(2) 0.091(3) 0.013(2) -0.0079(19) -0.0224(18)
C28 0.069(3) 0.167(5) 0.100(3) -0.036(3) -0.004(2) -0.066(3)
C29 0.097(3) 0.120(4) 0.102(3) -0.029(3) -0.044(3) -0.046(3)
C18 0.108(3) 0.100(3) 0.156(5) 0.064(3) -0.078(3) -0.072(3)
C48 0.105(3) 0.136(4) 0.077(3) -0.031(3) -0.036(3) -0.042(3)
C19 0.081(3) 0.116(3) 0.109(3) 0.006(3) -0.063(3) -0.023(2)
C50 0.069(3) 0.103(4) 0.134(5) -0.005(3) 0.016(3) -0.034(3)
C30 0.136(4) 0.163(5) 0.117(4) -0.047(4) -0.071(4) -0.050(4)
C39 0.128(4) 0.086(3) 0.193(5) 0.038(3) -0.090(4) -0.068(3)
C40 0.159(5) 0.084(3) 0.278(8) 0.069(4) -0.136(6) -0.085(4)
C20 0.122(4) 0.147(5) 0.182(6) -0.009(5) -0.117(5) 0.001(4)
C1_1 0.100(5) 0.096(7) 0.114(6) -0.013(5) -0.062(5) -0.039(5)
C2_1 0.139(10) 0.130(10) 0.131(10) -0.024(9) -0.058(8) -0.005(8)
C3_1 0.100(6) 0.094(6) 0.112(6) -0.013(5) -0.067(5) -0.038(5)
C4_1 0.132(9) 0.120(9) 0.143(9) -0.003(8) -0.050(8) -0.038(7)
O1_1 0.095(6) 0.098(7) 0.155(9) 0.003(6) -0.048(6) -0.052(5)
O2_1 0.104(6) 0.110(7) 0.104(7) -0.014(6) -0.044(6) -0.026(5)
C1_2 0.102(6) 0.103(7) 0.120(7) -0.013(7) -0.059(6) -0.039(6)
C2_2 0.099(9) 0.110(10) 0.111(9) -0.019(9) -0.054(8) -0.024(8)
C3_2 0.101(7) 0.106(8) 0.118(8) -0.017(7) -0.056(6) -0.042(7)
C4_2 0.102(10) 0.103(10) 0.137(11) -0.002(10) -0.044(10) -0.026(9)
O1_2 0.107(9) 0.113(10) 0.117(10) -0.014(9) -0.043(8) -0.033(8)
O2_2 0.129(14) 0.134(14) 0.129(14) -0.045(12) -0.036(12) -0.011(12)

loop_
_atom_type_symbol
_atom_type_description
_atom_type_scat_dispersion_real
_atom_type_scat_dispersion_imag
_atom_type_scat_source
C C 0.0033 0.0016 'International Tables Vol C Tables 4.2.6.8 and 6.1.1.4'
H H 0.0000 0.0000 'International Tables Vol C Tables 4.2.6.8 and 6.1.1.4'
N N 0.0061 0.0033 'International Tables Vol C Tables 4.2.6.8 and 6.1.1.4'
O O 0.0106 0.0060 'International Tables Vol C Tables 4.2.6.8 and 6.1.1.4'

loop_
_geom_angle_atom_site_label_1
_geom_angle_atom_site_label_2
_geom_angle_atom_site_label_3
_geom_angle
_geom_angle_site_symmetry_1
_geom_angle_site_symmetry_3
_geom_angle_publ_flag
C22 O3 C27 119.2(2) . . ?
C12 O1 C17 120.1(3) . . ?
C32 O5 C37 121.2(3) . . ?
C42 O7 C47 120.7(3) . . ?
C24 O4 C29 119.1(3) . . ?
C44 O8 C49 118.2(3) . . ?
C26 C21 C22 115.7(2) . . ?
C26 C21 C7 122.1(2) . . ?
C22 C21 C7 122.2(2) . . ?
C11 C1 C2 111.0(2) . . ?
C11 C1 C8 109.4(2) . . ?
C2 C1 C8 109.6(2) . . ?
C11 C1 C9 111.4(2) . . ?
C2 C1 C9 108.1(2) . . ?
C8 C1 C9 107.2(2) . . ?
C46 C41 C42 115.0(3) . . ?
C46 C41 C3 122.1(3) . . ?
C42 C41 C3 122.9(3) . . ?
C2 C3 C4 109.5(2) . . ?
C2 C3 C41 111.5(2) . . ?
C4 C3 C41 109.6(2) . . ?
C2 C3 C10 107.8(2) . . ?
C4 C3 C10 107.6(2) . . ?
C41 C3 C10 110.8(2) . . ?
C3 C2 C1 110.9(2) . . ?
C3 C2 H2A 109.5 . . ?
C1 C2 H2A 109.5 . . ?
C3 C2 H2B 109.5 . . ?
C1 C2 H2B 109.5 . . ?
H2A C2 H2B 108.0 . . ?
C14 O2 C19 119.1(4) . . ?
C10 C7 C8 107.9(2) . . ?
C10 C7 C6H 107.4(2) . . ?
C8 C7 C6H 110.0(2) . . ?
C10 C7 C21 111.5(2) . . ?
C8 C7 C21 110.3(2) . . ?
C6H C7 C21 109.6(2) . . ?
C9 C5 C6H 107.2(2) . . ?
C9 C5 C4 108.1(2) . . ?
C6H C5 C4 110.1(2) . . ?
C9 C5 C31 112.1(2) . . ?
C6H C5 C31 109.1(2) . . ?
C4 C5 C31 110.2(2) . . ?
C39 O6 C34 119.4(4) . . ?
C7 C10 C3 113.4(2) . . ?
C7 C10 H10A 108.9 . . ?
C3 C10 H10A 108.9 . . ?
C7 C10 H10B 108.9 . . ?
C3 C10 H10B 108.9 . . ?
H10A C10 H10B 107.7 . . ?
C5 C6H C7 110.8(2) . . ?
C5 C6H H6HA 109.5 . . ?
C7 C6H H6HA 109.5 . . ?
C5 C6H H6HB 109.5 . . ?
C7 C6H H6HB 109.5 . . ?
H6HA C6H H6HB 108.1 . . ?
O3 C22 C23 121.7(3) . . ?
O3 C22 C21 117.5(2) . . ?
C23 C22 C21 120.9(3) . . ?
C36 C31 C32 116.4(3) . . ?
C36 C31 C5 122.4(3) . . ?
C32 C31 C5 121.2(3) . . ?
C7 C8 C1 110.8(2) . . ?
C7 C8 H8A 109.5 . . ?
C1 C8 H8A 109.5 . . ?
C7 C8 H8B 109.5 . . ?
C1 C8 H8B 109.5 . . ?
H8A C8 H8B 108.1 . . ?
C3 C4 C5 110.9(2) . . ?
C3 C4 H4A 109.5 . . ?
C5 C4 H4A 109.5 . . ?
C3 C4 H4B 109.5 . . ?
C5 C4 H4B 109.5 . . ?
H4A C4 H4B 108.1 . . ?
C16 C11 C12 115.0(3) . . ?
C16 C11 C1 122.5(3) . . ?
C12 C11 C1 122.6(3) . . ?
C21 C26 C25 124.2(3) . . ?
C21 C26 H26 117.9 . . ?
C25 C26 H26 117.9 . . ?
C24 C25 C26 117.9(3) . . ?
C24 C25 H25 121.0 . . ?
C26 C25 H25 121.0 . . ?
O7 C42 C43 122.4(3) . . ?
O7 C42 C41 116.4(3) . . ?
C43 C42 C41 121.2(3) . . ?
O5 C32 C33 121.6(3) . . ?
O5 C32 C31 117.9(3) . . ?
C33 C32 C31 120.5(3) . . ?
C23 C24 C25 120.5(3) . . ?
C23 C24 O4 114.7(3) . . ?
C25 C24 O4 124.8(3) . . ?
O1 C12 C13 121.6(3) . . ?
O1 C12 C11 117.0(2) . . ?
C13 C12 C11 121.4(3) . . ?
C5 C9 C1 112.8(2) . . ?
C5 C9 H9A 109.0 . . ?
C1 C9 H9A 109.0 . . ?
C5 C9 H9B 109.0 . . ?
C1 C9 H9B 109.0 . . ?
H9A C9 H9B 107.8 . . ?
C44 C43 C42 121.3(3) . . ?
C44 C43 H43 119.3 . . ?
C42 C43 H43 119.3 . . ?
C31 C36 C35 123.0(3) . . ?
C31 C36 H36 118.5 . . ?
C35 C36 H36 118.5 . . ?
C41 C46 C45 124.8(3) . . ?
C41 C46 H46 117.6 . . ?
C45 C46 H46 117.6 . . ?
C24 C23 C22 120.8(3) . . ?
C24 C23 H23 119.6 . . ?
C22 C23 H23 119.6 . . ?
C43 C44 O8 116.4(3) . . ?
C43 C44 C45 119.7(3) . . ?
O8 C44 C45 123.8(3) . . ?
C14 C15 C16 118.5(3) . . ?
C14 C15 H15 120.8 . . ?
C16 C15 H15 120.8 . . ?
C33 C34 C35 120.5(3) . . ?
C33 C34 O6 114.2(3) . . ?
C35 C34 O6 125.2(4) . . ?
O2 C14 C15 124.5(3) . . ?
O2 C14 C13 115.9(3) . . ?
C15 C14 C13 119.6(3) . . ?
C44 C45 C46 118.0(3) . . ?
C44 C45 H45 121.0 . . ?
C46 C45 H45 121.0 . . ?
C12 C13 C14 121.0(3) . . ?
C12 C13 H13 119.5 . . ?
C14 C13 H13 119.5 . . ?
C11 C16 C15 124.5(3) . . ?
C11 C16 H16 117.7 . . ?
C15 C16 H16 117.7 . . ?
C34 C35 C36 118.4(3) . . ?
C34 C35 H35 120.8 . . ?
C36 C35 H35 120.8 . . ?
C34 C33 C32 121.0(3) . . ?
C34 C33 H33 119.5 . . ?
C32 C33 H33 119.5 . . ?
O3 C27 C28 107.3(3) . . ?
O3 C27 H27A 110.3 . . ?
C28 C27 H27A 110.3 . . ?
O3 C27 H27B 110.3 . . ?
C28 C27 H27B 110.3 . . ?
H27A C27 H27B 108.5 . . ?
O5 C37 C38 107.9(3) . . ?
O5 C37 H37A 110.1 . . ?
C38 C37 H37A 110.1 . . ?
O5 C37 H37B 110.1 . . ?
C38 C37 H37B 110.1 . . ?
H37A C37 H37B 108.4 . . ?
O7 C47 C48 107.0(3) . . ?
O7 C47 H47A 110.3 . . ?
C48 C47 H47A 110.3 . . ?
O7 C47 H47B 110.3 . . ?
C48 C47 H47B 110.3 . . ?
H47A C47 H47B 108.6 . . ?
C37 C38 H38A 109.5 . . ?
C37 C38 H38B 109.5 . . ?
H38A C38 H38B 109.5 . . ?
C37 C38 H38C 109.5 . . ?
H38A C38 H38C 109.5 . . ?
H38B C38 H38C 109.5 . . ?
O1 C17 C18 107.6(3) . . ?
O1 C17 H17A 110.2 . . ?
C18 C17 H17A 110.2 . . ?
O1 C17 H17B 110.2 . . ?
C18 C17 H17B 110.2 . . ?
H17A C17 H17B 108.5 . . ?
O8 C49 C50 107.9(4) . . ?
O8 C49 H49A 110.1 . . ?
C50 C49 H49A 110.1 . . ?
O8 C49 H49B 110.1 . . ?
C50 C49 H49B 110.1 . . ?
H49A C49 H49B 108.4 . . ?
C27 C28 H28A 109.5 . . ?
C27 C28 H28B 109.5 . . ?
H28A C28 H28B 109.5 . . ?
C27 C28 H28C 109.5 . . ?
H28A C28 H28C 109.5 . . ?
H28B C28 H28C 109.5 . . ?
O4 C29 C30 106.3(4) . . ?
O4 C29 H29A 110.5 . . ?
C30 C29 H29A 110.5 . . ?
O4 C29 H29B 110.5 . . ?
C30 C29 H29B 110.5 . . ?
H29A C29 H29B 108.7 . . ?
C17 C18 H18A 109.5 . . ?
C17 C18 H18B 109.5 . . ?
H18A C18 H18B 109.5 . . ?
C17 C18 H18C 109.5 . . ?
H18A C18 H18C 109.5 . . ?
H18B C18 H18C 109.5 . . ?
C47 C48 H48A 109.5 . . ?
C47 C48 H48B 109.5 . . ?
H48A C48 H48B 109.5 . . ?
C47 C48 H48C 109.5 . . ?
H48A C48 H48C 109.5 . . ?
H48B C48 H48C 109.5 . . ?
O2 C19 C20 107.2(5) . . ?
O2 C19 H19A 110.3 . . ?
C20 C19 H19A 110.3 . . ?
O2 C19 H19B 110.3 . . ?
C20 C19 H19B 110.3 . . ?
H19A C19 H19B 108.5 . . ?
C49 C50 H50A 109.5 . . ?
C49 C50 H50B 109.5 . . ?
H50A C50 H50B 109.5 . . ?
C49 C50 H50C 109.5 . . ?
H50A C50 H50C 109.5 . . ?
H50B C50 H50C 109.5 . . ?
C29 C30 H30A 109.5 . . ?
C29 C30 H30B 109.5 . . ?
H30A C30 H30B 109.5 . . ?
C29 C30 H30C 109.5 . . ?
H30A C30 H30C 109.5 . . ?
H30B C30 H30C 109.5 . . ?
O6 C39 C40 106.6(4) . . ?
O6 C39 H39A 110.4 . . ?
C40 C39 H39A 110.4 . . ?
O6 C39 H39B 110.4 . . ?
C40 C39 H39B 110.4 . . ?
H39A C39 H39B 108.6 . . ?
C39 C40 H40A 109.5 . . ?
C39 C40 H40B 109.5 . . ?
H40A C40 H40B 109.5 . . ?
C39 C40 H40C 109.5 . . ?
H40A C40 H40C 109.5 . . ?
H40B C40 H40C 109.5 . . ?
C19 C20 H20A 109.5 . . ?
C19 C20 H20B 109.5 . . ?
H20A C20 H20B 109.5 . . ?
C19 C20 H20C 109.5 . . ?
H20A C20 H20C 109.5 . . ?
H20B C20 H20C 109.5 . . ?
C4_1 C1_1 C3_1 121.8(15) . . ?
C4_1 C1_1 C2_1 132.7(15) . . ?
C3_1 C1_1 C2_1 105.1(13) . . ?
C1_1 C2_1 H2A_1 109.5 . . ?
C1_1 C2_1 H2B_1 109.5 . . ?
H2A_1 C2_1 H2B_1 109.5 . . ?
C1_1 C2_1 H2C_1 109.5 . . ?
H2A_1 C2_1 H2C_1 109.5 . . ?
H2B_1 C2_1 H2C_1 109.5 . . ?
O2_1 C3_1 O1_1 118.8(12) . . ?
O2_1 C3_1 C1_1 114.5(14) . . ?
O1_1 C3_1 C1_1 126.6(14) . . ?
C1_1 C4_1 H4A_1 120.0 . . ?
C1_1 C4_1 H4B_1 120.0 . . ?
H4A_1 C4_1 H4B_1 120.0 . . ?
C4_2 C1_2 C2_2 130.8(18) . . ?
C4_2 C1_2 C3_2 123.6(18) . . ?
C2_2 C1_2 C3_2 105.6(15) . . ?
C1_2 C2_2 H2A_2 109.5 . . ?
C1_2 C2_2 H2B_2 109.5 . . ?
H2A_2 C2_2 H2B_2 109.5 . . ?
C1_2 C2_2 H2C_2 109.5 . . ?
H2A_2 C2_2 H2C_2 109.5 . . ?
H2B_2 C2_2 H2C_2 109.5 . . ?
O2_2 C3_2 O1_2 118.7(19) . . ?
O2_2 C3_2 C1_2 114.4(18) . . ?
O1_2 C3_2 C1_2 123.8(18) . . ?
C1_2 C4_2 H4A_2 120.0 . . ?
C1_2 C4_2 H4B_2 120.0 . . ?
H4A_2 C4_2 H4B_2 120.0 . . ?

loop_
_geom_bond_atom_site_label_1
_geom_bond_atom_site_label_2
_geom_bond_distance
_geom_bond_site_symmetry_2
_geom_bond_publ_flag
O3 C22 1.366(3) . ?
O3 C27 1.425(4) . ?
O1 C12 1.379(4) . ?
O1 C17 1.414(4) . ?
O5 C32 1.351(4) . ?
O5 C37 1.424(4) . ?
O7 C42 1.370(4) . ?
O7 C47 1.420(4) . ?
O4 C24 1.384(4) . ?
O4 C29 1.399(5) . ?
O8 C44 1.378(4) . ?
O8 C49 1.447(5) . ?
C21 C26 1.383(4) . ?
C21 C22 1.422(4) . ?
C21 C7 1.546(4) . ?
C1 C11 1.537(4) . ?
C1 C2 1.547(4) . ?
C1 C8 1.549(4) . ?
C1 C9 1.552(4) . ?
C41 C46 1.382(4) . ?
C41 C42 1.412(4) . ?
C41 C3 1.544(4) . ?
C3 C2 1.543(4) . ?
C3 C4 1.543(4) . ?
C3 C10 1.545(4) . ?
C2 H2A 0.9700 . ?
C2 H2B 0.9700 . ?
O2 C14 1.368(4) . ?
O2 C19 1.394(5) . ?
C7 C10 1.536(4) . ?
C7 C8 1.538(4) . ?
C7 C6H 1.546(3) . ?
C5 C9 1.542(4) . ?
C5 C6H 1.543(4) . ?
C5 C4 1.546(4) . ?
C5 C31 1.549(4) . ?
O6 C39 1.367(5) . ?
O6 C34 1.387(4) . ?
C10 H10A 0.9700 . ?
C10 H10B 0.9700 . ?
C6H H6HA 0.9700 . ?
C6H H6HB 0.9700 . ?
C22 C23 1.390(4) . ?
C31 C36 1.379(4) . ?
C31 C32 1.423(4) . ?
C8 H8A 0.9700 . ?
C8 H8B 0.9700 . ?
C4 H4A 0.9700 . ?
C4 H4B 0.9700 . ?
C11 C16 1.385(4) . ?
C11 C12 1.417(4) . ?
C26 C25 1.398(4) . ?
C26 H26 0.9300 . ?
C25 C24 1.380(4) . ?
C25 H25 0.9300 . ?
C42 C43 1.391(4) . ?
C32 C33 1.395(4) . ?
C24 C23 1.377(4) . ?
C12 C13 1.382(4) . ?
C9 H9A 0.9700 . ?
C9 H9B 0.9700 . ?
C43 C44 1.371(5) . ?
C43 H43 0.9300 . ?
C36 C35 1.410(5) . ?
C36 H36 0.9300 . ?
C46 C45 1.397(4) . ?
C46 H46 0.9300 . ?
C23 H23 0.9300 . ?
C44 C45 1.383(5) . ?
C15 C14 1.374(5) . ?
C15 C16 1.393(5) . ?
C15 H15 0.9300 . ?
C34 C33 1.361(5) . ?
C34 C35 1.382(5) . ?
C14 C13 1.385(5) . ?
C45 H45 0.9300 . ?
C13 H13 0.9300 . ?
C16 H16 0.9300 . ?
C35 H35 0.9300 . ?
C33 H33 0.9300 . ?
C27 C28 1.494(5) . ?
C27 H27A 0.9700 . ?
C27 H27B 0.9700 . ?
C37 C38 1.488(6) . ?
C37 H37A 0.9700 . ?
C37 H37B 0.9700 . ?
C47 C48 1.507(6) . ?
C47 H47A 0.9700 . ?
C47 H47B 0.9700 . ?
C38 H38A 0.9600 . ?
C38 H38B 0.9600 . ?
C38 H38C 0.9600 . ?
C17 C18 1.488(6) . ?
C17 H17A 0.9700 . ?
C17 H17B 0.9700 . ?
C49 C50 1.492(6) . ?
C49 H49A 0.9700 . ?
C49 H49B 0.9700 . ?
C28 H28A 0.9600 . ?
C28 H28B 0.9600 . ?
C28 H28C 0.9600 . ?
C29 C30 1.528(7) . ?
C29 H29A 0.9700 . ?
C29 H29B 0.9700 . ?
C18 H18A 0.9600 . ?
C18 H18B 0.9600 . ?
C18 H18C 0.9600 . ?
C48 H48A 0.9600 . ?
C48 H48B 0.9600 . ?
C48 H48C 0.9600 . ?
C19 C20 1.528(7) . ?
C19 H19A 0.9700 . ?
C19 H19B 0.9700 . ?
C50 H50A 0.9600 . ?
C50 H50B 0.9600 . ?
C50 H50C 0.9600 . ?
C30 H30A 0.9600 . ?
C30 H30B 0.9600 . ?
C30 H30C 0.9600 . ?
C39 C40 1.525(7) . ?
C39 H39A 0.9700 . ?
C39 H39B 0.9700 . ?
C40 H40A 0.9600 . ?
C40 H40B 0.9600 . ?
C40 H40C 0.9600 . ?
C20 H20A 0.9600 . ?
C20 H20B 0.9600 . ?
C20 H20C 0.9600 . ?
C1_1 C4_1 1.332(8) . ?
C1_1 C3_1 1.489(8) . ?
C1_1 C2_1 1.489(8) . ?
C2_1 H2A_1 0.9600 . ?
C2_1 H2B_1 0.9600 . ?
C2_1 H2C_1 0.9600 . ?
C3_1 O2_1 1.186(16) . ?
C3_1 O1_1 1.200(15) . ?
C4_1 H4A_1 0.9300 . ?
C4_1 H4B_1 0.9300 . ?
C1_2 C4_2 1.334(8) . ?
C1_2 C2_2 1.492(8) . ?
C1_2 C3_2 1.494(8) . ?
C2_2 H2A_2 0.9600 . ?
C2_2 H2B_2 0.9600 . ?
C2_2 H2C_2 0.9600 . ?
C3_2 O2_2 1.195(18) . ?
C3_2 O1_2 1.199(17) . ?
C4_2 H4A_2 0.9300 . ?
C4_2 H4B_2 0.9300 . ?

loop_
_geom_torsion_atom_site_label_1
_geom_torsion_atom_site_label_2
_geom_torsion_atom_site_label_3
_geom_torsion_atom_site_label_4
_geom_torsion
_geom_torsion_site_symmetry_1
_geom_torsion_site_symmetry_2
_geom_torsion_site_symmetry_3
_geom_torsion_site_symmetry_4
_geom_torsion_publ_flag
C46 C41 C3 C2 120.8(3) . . . . ?
C42 C41 C3 C2 -60.7(3) . . . . ?
C46 C41 C3 C4 -117.8(3) . . . . ?
C42 C41 C3 C4 60.7(3) . . . . ?
C46 C41 C3 C10 0.7(4) . . . . ?
C42 C41 C3 C10 179.2(2) . . . . ?
C4 C3 C2 C1 59.4(3) . . . . ?
C41 C3 C2 C1 -179.1(2) . . . . ?
C10 C3 C2 C1 -57.3(3) . . . . ?
C11 C1 C2 C3 179.9(2) . . . . ?
C8 C1 C2 C3 59.0(3) . . . . ?
C9 C1 C2 C3 -57.6(3) . . . . ?
C26 C21 C7 C10 -2.0(3) . . . . ?
C22 C21 C7 C10 179.4(2) . . . . ?
C26 C21 C7 C8 -121.9(3) . . . . ?
C22 C21 C7 C8 59.5(3) . . . . ?
C26 C21 C7 C6H 116.8(3) . . . . ?
C22 C21 C7 C6H -61.7(3) . . . . ?
C8 C7 C10 C3 -58.9(3) . . . . ?
C6H C7 C10 C3 59.7(3) . . . . ?
C21 C7 C10 C3 179.8(2) . . . . ?
C2 C3 C10 C7 58.6(3) . . . . ?
C4 C3 C10 C7 -59.5(3) . . . . ?
C41 C3 C10 C7 -179.2(2) . . . . ?
C9 C5 C6H C7 -58.5(3) . . . . ?
C4 C5 C6H C7 58.8(3) . . . . ?
C31 C5 C6H C7 179.9(2) . . . . ?
C10 C7 C6H C5 -57.9(3) . . . . ?
C8 C7 C6H C5 59.3(3) . . . . ?
C21 C7 C6H C5 -179.2(2) . . . . ?
C27 O3 C22 C23 -8.0(5) . . . . ?
C27 O3 C22 C21 171.7(3) . . . . ?
C26 C21 C22 O3 -178.3(2) . . . . ?
C7 C21 C22 O3 0.4(4) . . . . ?
C26 C21 C22 C23 1.4(4) . . . . ?
C7 C21 C22 C23 -179.9(3) . . . . ?
C9 C5 C31 C36 -2.2(4) . . . . ?
C6H C5 C31 C36 116.3(3) . . . . ?
C4 C5 C31 C36 -122.7(3) . . . . ?
C9 C5 C31 C32 176.9(2) . . . . ?
C6H C5 C31 C32 -64.6(3) . . . . ?
C4 C5 C31 C32 56.4(3) . . . . ?
C10 C7 C8 C1 58.0(3) . . . . ?
C6H C7 C8 C1 -58.9(3) . . . . ?
C21 C7 C8 C1 -179.9(2) . . . . ?
C11 C1 C8 C7 178.8(2) . . . . ?
C2 C1 C8 C7 -59.3(3) . . . . ?
C9 C1 C8 C7 57.9(3) . . . . ?
C2 C3 C4 C5 -59.7(3) . . . . ?
C41 C3 C4 C5 177.7(2) . . . . ?
C10 C3 C4 C5 57.3(3) . . . . ?
C9 C5 C4 C3 58.2(3) . . . . ?
C6H C5 C4 C3 -58.6(3) . . . . ?
C31 C5 C4 C3 -179.0(2) . . . . ?
C2 C1 C11 C16 124.4(3) . . . . ?
C8 C1 C11 C16 -114.5(3) . . . . ?
C9 C1 C11 C16 3.9(4) . . . . ?
C2 C1 C11 C12 -56.7(3) . . . . ?
C8 C1 C11 C12 64.3(3) . . . . ?
C9 C1 C11 C12 -177.3(3) . . . . ?
C22 C21 C26 C25 -0.5(4) . . . . ?
C7 C21 C26 C25 -179.2(3) . . . . ?
C21 C26 C25 C24 -0.6(5) . . . . ?
C47 O7 C42 C43 -2.6(5) . . . . ?
C47 O7 C42 C41 176.1(3) . . . . ?
C46 C41 C42 O7 -177.8(3) . . . . ?
C3 C41 C42 O7 3.7(4) . . . . ?
C46 C41 C42 C43 0.9(4) . . . . ?
C3 C41 C42 C43 -177.7(3) . . . . ?
C37 O5 C32 C33 10.9(5) . . . . ?
C37 O5 C32 C31 -170.0(3) . . . . ?
C36 C31 C32 O5 -177.3(3) . . . . ?
C5 C31 C32 O5 3.6(4) . . . . ?
C36 C31 C32 C33 1.8(4) . . . . ?
C5 C31 C32 C33 -177.3(3) . . . . ?
C26 C25 C24 C23 0.8(5) . . . . ?
C26 C25 C24 O4 -178.8(3) . . . . ?
C29 O4 C24 C23 169.1(4) . . . . ?
C29 O4 C24 C25 -11.2(6) . . . . ?
C17 O1 C12 C13 -16.0(5) . . . . ?
C17 O1 C12 C11 166.0(3) . . . . ?
C16 C11 C12 O1 178.2(3) . . . . ?
C1 C11 C12 O1 -0.7(4) . . . . ?
C16 C11 C12 C13 0.2(5) . . . . ?
C1 C11 C12 C13 -178.7(3) . . . . ?
C6H C5 C9 C1 60.3(3) . . . . ?
C4 C5 C9 C1 -58.3(3) . . . . ?
C31 C5 C9 C1 180.0(2) . . . . ?
C11 C1 C9 C5 -179.7(2) . . . . ?
C2 C1 C9 C5 58.1(3) . . . . ?
C8 C1 C9 C5 -60.0(3) . . . . ?
O7 C42 C43 C44 178.2(3) . . . . ?
C41 C42 C43 C44 -0.4(5) . . . . ?
C32 C31 C36 C35 -0.8(5) . . . . ?
C5 C31 C36 C35 178.4(3) . . . . ?
C42 C41 C46 C45 -0.3(5) . . . . ?
C3 C41 C46 C45 178.3(3) . . . . ?
C25 C24 C23 C22 0.1(5) . . . . ?
O4 C24 C23 C22 179.7(3) . . . . ?
O3 C22 C23 C24 178.4(3) . . . . ?
C21 C22 C23 C24 -1.2(5) . . . . ?
C42 C43 C44 O8 -178.8(3) . . . . ?
C42 C43 C44 C45 -0.7(5) . . . . ?
C49 O8 C44 C43 -172.4(3) . . . . ?
C49 O8 C44 C45 9.6(5) . . . . ?
C39 O6 C34 C33 173.6(5) . . . . ?
C39 O6 C34 C35 -5.9(7) . . . . ?
C19 O2 C14 C15 0.4(6) . . . . ?
C19 O2 C14 C13 -179.1(4) . . . . ?
C16 C15 C14 O2 -179.7(3) . . . . ?
C16 C15 C14 C13 -0.3(5) . . . . ?
C43 C44 C45 C46 1.2(5) . . . . ?
O8 C44 C45 C46 179.1(3) . . . . ?
C41 C46 C45 C44 -0.7(5) . . . . ?
O1 C12 C13 C14 -178.2(3) . . . . ?
C11 C12 C13 C14 -0.3(5) . . . . ?
O2 C14 C13 C12 179.8(3) . . . . ?
C15 C14 C13 C12 0.3(6) . . . . ?
C12 C11 C16 C15 -0.2(4) . . . . ?
C1 C11 C16 C15 178.8(3) . . . . ?
C14 C15 C16 C11 0.2(5) . . . . ?
C33 C34 C35 C36 2.4(6) . . . . ?
O6 C34 C35 C36 -178.1(4) . . . . ?
C31 C36 C35 C34 -1.3(5) . . . . ?
C35 C34 C33 C32 -1.4(6) . . . . ?
O6 C34 C33 C32 179.0(3) . . . . ?
O5 C32 C33 C34 178.3(3) . . . . ?
C31 C32 C33 C34 -0.8(5) . . . . ?
C22 O3 C27 C28 -172.7(4) . . . . ?
C32 O5 C37 C38 179.0(3) . . . . ?
C42 O7 C47 C48 -167.5(4) . . . . ?
C12 O1 C17 C18 -169.2(4) . . . . ?
C44 O8 C49 C50 178.9(3) . . . . ?
C24 O4 C29 C30 -172.1(4) . . . . ?
C14 O2 C19 C20 -179.8(4) . . . . ?
C34 O6 C39 C40 -177.6(5) . . . . ?
C4_1 C1_1 C3_1 O2_1 11(2) . . . . ?
C2_1 C1_1 C3_1 O2_1 -162.1(16) . . . . ?
C4_1 C1_1 C3_1 O1_1 -165.0(18) . . . . ?
C2_1 C1_1 C3_1 O1_1 22(2) . . . . ?
C4_2 C1_2 C3_2 O2_2 10(6) . . . . ?
C2_2 C1_2 C3_2 O2_2 -169(4) . . . . ?
C4_2 C1_2 C3_2 O1_2 169(4) . . . . ?
C2_2 C1_2 C3_2 O1_2 -9(5) . . . . ?
